data_7717514
loop_
_publ_author_name
'Li, Jing'
'Xu, Bao-Sen'
'Yi, Shao-Zhe'
'Zhang, Xing-Long'
'Zhao, Le-Le'
'Meng, Yu'
'Wang, Wen-Jin'
'Li, Bao-Ning'

_publ_section_title
;
 Visualizing supramolecular assembly behavior, stimulus response, and
 solid state emission of higher-order Pt<sup>2+</sup> aggregates.
;
_journal_name_full 'Dalton transactions (Cambridge, England : 2003)'
_journal_paper_doi 10.1039/d4dt02771j
_journal_year 2024
_chemical_formula_moiety '4(C20 H18 N3 Pt), Ag2 N8 O24, 2(C2 H3 N)'
_chemical_formula_sum 'C84 H78 Ag2 N22 O24 Pt4'
_chemical_formula_weight 2775.78
_space_group_crystal_system monoclinic
_space_group_IT_number 14
_space_group_name_Hall '-P 2ybc'
_space_group_name_H-M_alt 'P 1 21/c 1'
_atom_sites_solution_hydrogens geom
_atom_sites_solution_primary iterative
_audit_creation_date 2020-11-13
_audit_creation_method
;
Olex2 1.3
(compiled 2019.09.11 svn.r3662 for OlexSys, GUI svn.r5938)
;
_audit_update_record
;
2020-11-20 deposited with the CCDC.	2024-11-06 downloaded from the CCDC.
;
_cell_angle_alpha 90
_cell_angle_beta 92.0790(10)
_cell_angle_gamma 90
_cell_formula_units_Z 4
_cell_length_a 17.6693(2)
_cell_length_b 18.7992(2)
_cell_length_c 27.1249(3)
_cell_measurement_reflns_used 11569
_cell_measurement_temperature 250.00(10)
_cell_measurement_theta_max 71.8140
_cell_measurement_theta_min 3.8260
_cell_volume 9004.11(17)
_computing_cell_refinement 'CrysAlisPro 1.171.40.61a (Rigaku OD, 2019)'
_computing_data_collection 'CrysAlisPro 1.171.40.61a (Rigaku OD, 2019)'
_computing_data_reduction 'CrysAlisPro 1.171.40.61a (Rigaku OD, 2019)'
_computing_molecular_graphics 'Olex2 1.3 (Dolomanov et al., 2009)'
_computing_publication_material 'Olex2 1.3 (Dolomanov et al., 2009)'
_computing_structure_refinement 'ShelXL 2018/3 (Sheldrick, 2015)'
_computing_structure_solution 'olex2.solve 1.3 (Bourhis et al., 2015)'
_diffrn_ambient_environment N~2~
_diffrn_ambient_temperature 250.00(10)
_diffrn_detector 'CCD plate'
_diffrn_detector_area_resol_mean 10.6525
_diffrn_detector_type Atlas
_diffrn_measured_fraction_theta_full 0.989
_diffrn_measured_fraction_theta_max 0.959
_diffrn_measurement_details
;
List of Runs (angles in degrees, time in seconds):

  # Type    Start    End  Width  t~exp~   \w     \q     \k     \f   Frames
#--------------------------------------------------------------------------
  1  \w   -110.00 -23.00   1.00    5.00    --  -40.20 -57.00-150.00   87
  2  \w    -82.00  -8.00   1.00    5.00    --  -40.20 125.00 -90.00   74
  3  \w     32.00  94.00   1.00    5.00    --   40.20-125.00-120.00   62
  4  \w     57.00 124.00   1.00   20.00    --  102.03 -45.00-120.00   67
  5  \w    139.00 178.00   1.00   20.00    --  102.03  77.00-120.00   39
  6  \w     80.00 165.00   1.00   20.00    --  102.03  45.00-120.00   85
  7  \w    103.00 178.00   1.00   20.00    --  102.03  77.00 -30.00   75
  8  \w     28.00 135.00   1.00   20.00    --  102.03 -77.00  30.00  107
;
_diffrn_measurement_device 'four-circle diffractometer'
_diffrn_measurement_device_type 'SuperNova, Dual, Cu at home/near, Atlas'
_diffrn_measurement_method '\w scans'
_diffrn_orient_matrix_type 'CrysAlisPro convention (1999,Acta A55,543-557)'
_diffrn_orient_matrix_UB_11 -0.0870740000
_diffrn_orient_matrix_UB_12 -0.0033113000
_diffrn_orient_matrix_UB_13 -0.0038939000
_diffrn_orient_matrix_UB_21 -0.0029220000
_diffrn_orient_matrix_UB_22 0.0804795000
_diffrn_orient_matrix_UB_23 -0.0106525000
_diffrn_orient_matrix_UB_31 0.0034119000
_diffrn_orient_matrix_UB_32 -0.0151866000
_diffrn_orient_matrix_UB_33 -0.0557139000
_diffrn_radiation_monochromator mirror
_diffrn_radiation_probe x-ray
_diffrn_radiation_type 'Cu K\a'
_diffrn_radiation_wavelength 1.54184
_diffrn_reflns_av_R_equivalents 0.0375
_diffrn_reflns_av_unetI/netI 0.0494
_diffrn_reflns_Laue_measured_fraction_full 0.989
_diffrn_reflns_Laue_measured_fraction_max 0.959
_diffrn_reflns_limit_h_max 21
_diffrn_reflns_limit_h_min -20
_diffrn_reflns_limit_k_max 22
_diffrn_reflns_limit_k_min -21
_diffrn_reflns_limit_l_max 21
_diffrn_reflns_limit_l_min -32
_diffrn_reflns_number 31901
_diffrn_reflns_point_group_measured_fraction_full 0.989
_diffrn_reflns_point_group_measured_fraction_max 0.959
_diffrn_reflns_theta_full 67.684
_diffrn_reflns_theta_max 71.883
_diffrn_reflns_theta_min 3.434
_diffrn_source 'micro-focus sealed X-ray tube'
_diffrn_source_type 'SuperNova (Cu) X-ray Source'
_exptl_absorpt_coefficient_mu 15.491
_exptl_absorpt_correction_T_max 1.00000
_exptl_absorpt_correction_T_min 0.13012
_exptl_absorpt_correction_type multi-scan
_exptl_absorpt_process_details
;
CrysAlisPro 1.171.40.61a (Rigaku Oxford Diffraction, 2019)
Empirical absorption correction using spherical harmonics,
 implemented in SCALE3 ABSPACK scaling algorithm.
;
_exptl_crystal_colour 'clear dark red'
_exptl_crystal_colour_lustre clear
_exptl_crystal_colour_modifier dark
_exptl_crystal_colour_primary red
_exptl_crystal_density_diffrn 2.048
_exptl_crystal_description block
_exptl_crystal_F_000 5336
_exptl_crystal_preparation Luminescent
_exptl_crystal_size_max 0.26
_exptl_crystal_size_mid 0.22
_exptl_crystal_size_min 0.18
_refine_diff_density_max 9.105
_refine_diff_density_min -7.407
_refine_diff_density_rms 0.395
_refine_ls_extinction_method none
_refine_ls_goodness_of_fit_ref 1.435
_refine_ls_hydrogen_treatment constr
_refine_ls_matrix_type full
_refine_ls_number_parameters 1101
_refine_ls_number_reflns 16939
_refine_ls_number_restraints 804
_refine_ls_restrained_S_all 1.406
_refine_ls_R_factor_all 0.1144
_refine_ls_R_factor_gt 0.1012
_refine_ls_shift/su_max 0.002
_refine_ls_shift/su_mean 0.000
_refine_ls_structure_factor_coef Fsqd
_refine_ls_weighting_details 'w=1/[\s^2^(Fo^2^)+(0.2000P)^2^] where P=(Fo^2^+2Fc^2^)/3'
_refine_ls_weighting_scheme calc
_refine_ls_wR_factor_gt 0.3140
_refine_ls_wR_factor_ref 0.3422
_reflns_Friedel_coverage 0.000
_reflns_number_gt 13866
_reflns_number_total 16939
_reflns_threshold_expression 'I > 2\s(I)'
_cod_data_source_file d4dt02771j2.cif
_cod_data_source_block exp_4544
_cod_database_code 7717514
_shelx_shelxl_version_number 2018/3
_shelx_space_group_comment
;
The symmetry employed for this shelxl refinement is uniquely defined
by the following loop, which should always be used as a source of
symmetry information in preference to the above space-group names.
They are only intended as comments.
;
_shelx_estimated_absorpt_t_max 0.167
_shelx_estimated_absorpt_t_min 0.107
_reflns_odcompleteness_completeness 99.06
_reflns_odcompleteness_iscentric 1
_reflns_odcompleteness_theta 66.49
_olex2_refinement_description
;
1. Fixed Uiso
 At 1.2 times of:
  All C(H) groups
 At 1.5 times of:
  All C(H,H,H) groups
2. Restrained distances
 O23-N7
 1.582 with sigma of 0.02
 C83-C84
 1.45 with sigma of 0.02
 N9-C83
 1.18 with sigma of 0.02
 C20-C19
 1.43 with sigma of 0.02
 C8-C7
 1.5 with sigma of 0.02
 O11-N4 \\sim O12-N4 \\sim O10-N4
 with sigma of 0.02
 O5-N2 \\sim O6-N2 \\sim O4-N2
 with sigma of 0.02
 C11-C10 \\sim C8-C7
 with sigma of 0.02
3. Uiso/Uaniso restraints and constraints
Pt1 \\sim N11 \\sim N12 \\sim N13 \\sim C1 \\sim C2 \\sim C3 \\sim C4 \\sim C5
\\sim C6 \\sim C7 \\sim C8 \\sim C9 \\sim C10 \\sim C11 \\sim C12 \\sim C13
\\sim C14 \\sim C15 \\sim C16 \\sim C17 \\sim C18 \\sim C19 \\sim C20 \\sim Pt2
\\sim N14 \\sim N15 \\sim N16 \\sim C21 \\sim C22 \\sim C23 \\sim C24 \\sim C25
\\sim C26 \\sim C27 \\sim C28 \\sim C29 \\sim C30 \\sim C31 \\sim C32 \\sim C33
\\sim C34 \\sim C35 \\sim C36 \\sim C37 \\sim C38 \\sim C39 \\sim C40 \\sim Pt3
\\sim N17 \\sim N18 \\sim N19 \\sim C41 \\sim C42 \\sim C43 \\sim C44 \\sim C45
\\sim C46 \\sim C47 \\sim C48 \\sim C49 \\sim C50 \\sim C51 \\sim C52 \\sim C53
\\sim C54 \\sim C55 \\sim C56 \\sim C57 \\sim C58 \\sim C59 \\sim C60 \\sim Pt4
\\sim N20 \\sim N21 \\sim N22 \\sim C61 \\sim C62 \\sim C63 \\sim C64 \\sim C65
\\sim C66 \\sim C67 \\sim C68 \\sim C69 \\sim C70 \\sim C71 \\sim C72 \\sim C73
\\sim C74 \\sim C75 \\sim C76 \\sim C77 \\sim C78 \\sim C79 \\sim C80 \\sim Ag1
\\sim Ag2 \\sim O1 \\sim O2 \\sim O3 \\sim O4 \\sim O5 \\sim O6 \\sim O7 \\sim
O8 \\sim O9 \\sim O10 \\sim O11 \\sim O12 \\sim O13 \\sim O14 \\sim O15 \\sim
O16 \\sim O17 \\sim O18 \\sim O19 \\sim O20 \\sim O21 \\sim O22 \\sim O23 \\sim
O24 \\sim N1 \\sim N2 \\sim N3 \\sim N4 \\sim N5 \\sim N6 \\sim N7 \\sim N8
\\sim N9 \\sim C83 \\sim C84: within 2A with sigma of 0.04 and sigma for
terminal atoms of 0.08 within 2A
Uanis(C33) \\sim Ueq: with sigma of 0.05 and sigma for terminal atoms of 0.1
Uanis(C13) \\sim Ueq, Uanis(C33) \\sim Ueq: with sigma of 0.02 and sigma for
terminal atoms of 0.04
Uanis(C13) \\sim Ueq: with sigma of 0.05 and sigma for terminal atoms of 0.1
Uanis(N7) \\sim Ueq: with sigma of 0.02 and sigma for terminal atoms of 0.04
Uanis(C83) \\sim Ueq: with sigma of 0.02 and sigma for terminal atoms of 0.04
Uanis(O17) = Uanis(O16) = Uanis(O18) = Uanis(O23) = Uanis(O19) = Uanis(O22) =
Uanis(O20) = Uanis(O21) = Uanis(O24) = Uanis(O13) = Uanis(O15) = Uanis(O14) =
Uanis(O12) = Uanis(O10) = Uanis(O11) = Uanis(O8) = Uanis(O7) = Uanis(O9) =
Uanis(O4) = Uanis(O5) = Uanis(O6) = Uanis(O3) = Uanis(O2) = Uanis(O1)
4.a Aromatic/amide H refined with riding coordinates:
 C1(H1), C2(H2), C3(H3), C4(H4), C9(H9), C15(H15), C16(H16), C17(H17),
 C18(H18), C21(H21), C22(H22), C23(H23), C24(H24), C29(H29), C35(H35), C36(H36),
  C37(H37), C38(H38), C41(H41), C42(H42), C43(H43), C44(H44), C49(H49),
 C55(H55), C56(H56), C57(H57), C58(H58), C61(H61), C62(H62), C63(H63), C64(H64),
  C69(H69), C75(H75), C76(H76), C77(H77), C78(H78)
4.b Idealised Me refined as rotating group:
 C8(H8A,H8B,H8C), C11(H11A,H11B,H11C), C20(H20A,H20B,H20C), C28(H28A,H28B,
 H28C), C31(H31A,H31B,H31C), C40(H40A,H40B,H40C), C48(H48A,H48B,H48C), C51(H51A,
 H51B,H51C), C60(H60A,H60B,H60C), C68(H68A,H68B,H68C), C71(H71A,H71B,H71C),
 C80(H80A,H80B,H80C), C84(H84A,H84B,H84C), C82(H82A,H82B,H82C)
;
_olex2_submission_special_instructions 'No special instructions were received'
_oxdiff_exptl_absorpt_empirical_details
;
Empirical correction (ABSPACK) includes:
- Absorption correction using spherical harmonics
- Frame scaling
;
_oxdiff_exptl_absorpt_empirical_full_max 5.098
_oxdiff_exptl_absorpt_empirical_full_min 0.490

loop_
_space_group_symop_operation_xyz
'x, y, z'
'-x, y+1/2, -z+1/2'
'-x, -y, -z'
'x, -y-1/2, z-1/2'

loop_
_atom_site_label
_atom_site_type_symbol
_atom_site_fract_x
_atom_site_fract_y
_atom_site_fract_z
_atom_site_U_iso_or_equiv
_atom_site_adp_type
_atom_site_occupancy
_atom_site_site_symmetry_order
_atom_site_calc_flag
_atom_site_refinement_flags_posn
_atom_site_refinement_flags_adp
_atom_site_refinement_flags_occupancy
_atom_site_disorder_assembly
_atom_site_disorder_group
Pt1 Pt 1.25082(4) 0.77240(4) 0.72598(2) 0.0411(2) Uani 1 1 d . U . . .
N11 N 1.3409(8) 0.7067(9) 0.7249(5) 0.051(3) Uani 1 1 d . U . . .
N12 N 1.1439(8) 0.8088(7) 0.7248(5) 0.044(3) Uani 1 1 d . U . . .
N13 N 1.3054(8) 0.8713(8) 0.7314(5) 0.049(3) Uani 1 1 d . U . . .
C1 C 1.1224(11) 0.8761(9) 0.7270(5) 0.051(4) Uani 1 1 d . U . . .
H1 H 1.159417 0.911247 0.728245 0.061 Uiso 1 1 calc R U . . .
C2 C 1.0485(13) 0.8960(12) 0.7274(7) 0.068(5) Uani 1 1 d . U . . .
H2 H 1.035403 0.943699 0.730592 0.082 Uiso 1 1 calc R U . . .
C3 C 0.9933(11) 0.8444(11) 0.7230(6) 0.059(4) Uani 1 1 d . U . . .
H3 H 0.942228 0.856563 0.722305 0.071 Uiso 1 1 calc R U . . .
C4 C 1.0146(11) 0.7763(11) 0.7197(6) 0.054(4) Uani 1 1 d . U . . .
H4 H 0.977320 0.741459 0.716954 0.064 Uiso 1 1 calc R U . . .
C5 C 1.0871(11) 0.7561(10) 0.7203(6) 0.047(4) Uani 1 1 d . U . . .
C6 C 1.1194(8) 0.6835(8) 0.7170(5) 0.037(3) Uani 1 1 d . U . . .
C7 C 1.0825(9) 0.6167(9) 0.7138(5) 0.049(4) Uani 1 1 d D U . . .
C8 C 0.9989(9) 0.6084(13) 0.7097(7) 0.070(6) Uani 1 1 d D U . . .
H8A H 0.976823 0.626051 0.739071 0.105 Uiso 1 1 calc R U . . .
H8B H 0.986453 0.558981 0.705532 0.105 Uiso 1 1 calc R U . . .
H8C H 0.979405 0.634757 0.681678 0.105 Uiso 1 1 calc R U . . .
C9 C 1.1269(9) 0.5568(9) 0.7121(5) 0.046(3) Uani 1 1 d . U . . .
H9 H 1.102328 0.513404 0.707590 0.055 Uiso 1 1 calc R U . . .
C10 C 1.2077(10) 0.5559(8) 0.7167(5) 0.047(4) Uani 1 1 d D U . . .
C11 C 1.2419(12) 0.4834(10) 0.7183(7) 0.065(5) Uani 1 1 d D U . . .
H11A H 1.263711 0.473081 0.687216 0.098 Uiso 1 1 calc R U . . .
H11B H 1.203452 0.448951 0.724802 0.098 Uiso 1 1 calc R U . . .
H11C H 1.280666 0.481546 0.744044 0.098 Uiso 1 1 calc R U . . .
C12 C 1.2422(8) 0.6207(9) 0.7184(4) 0.039(3) Uani 1 1 d . U . . .
C13 C 1.2011(8) 0.6824(6) 0.7200(4) 0.031(3) Uani 1 1 d . U . . .
C14 C 1.3258(8) 0.6374(10) 0.7200(5) 0.044(3) Uani 1 1 d . U . . .
C15 C 1.3822(11) 0.5872(11) 0.7149(7) 0.059(4) Uani 1 1 d . U . . .
H15 H 1.370188 0.540035 0.707968 0.071 Uiso 1 1 calc R U . . .
C16 C 1.4594(12) 0.6096(13) 0.7205(8) 0.074(5) Uani 1 1 d . U . . .
H16 H 1.498565 0.576599 0.719825 0.088 Uiso 1 1 calc R U . . .
C17 C 1.4747(12) 0.6808(15) 0.7270(9) 0.079(6) Uani 1 1 d . U . . .
H17 H 1.524645 0.696102 0.730198 0.095 Uiso 1 1 calc R U . . .
C18 C 1.4150(12) 0.7312(12) 0.7287(7) 0.063(5) Uani 1 1 d . U . . .
H18 H 1.425306 0.779478 0.732357 0.076 Uiso 1 1 calc R U . . .
C19 C 1.3323(9) 0.9263(8) 0.7313(5) 0.044(3) Uani 1 1 d D U . . .
C20 C 1.3681(12) 0.9932(9) 0.7295(9) 0.073(6) Uani 1 1 d D U . . .
H20A H 1.352023 1.017376 0.699763 0.109 Uiso 1 1 calc R U . . .
H20B H 1.421986 0.986701 0.729946 0.109 Uiso 1 1 calc R U . . .
H20C H 1.354596 1.020962 0.757541 0.109 Uiso 1 1 calc R U . . .
Pt2 Pt 1.23481(3) 0.73724(3) 0.59654(2) 0.0329(2) Uani 1 1 d . U . . .
N14 N 1.3507(7) 0.7283(7) 0.5969(5) 0.045(3) Uani 1 1 d . U . . .
N15 N 1.1307(6) 0.7776(7) 0.5969(4) 0.036(3) Uani 1 1 d . U . . .
N16 N 1.2028(8) 0.6308(7) 0.5904(4) 0.042(3) Uani 1 1 d . U . . .
C21 C 1.3867(9) 0.6649(9) 0.5959(5) 0.046(3) Uani 1 1 d . U . . .
H21 H 1.358523 0.623154 0.594499 0.055 Uiso 1 1 calc R U . . .
C22 C 1.4651(10) 0.6612(11) 0.5968(6) 0.057(4) Uani 1 1 d . U . . .
H22 H 1.490481 0.617941 0.596439 0.068 Uiso 1 1 calc R U . . .
C23 C 1.5048(11) 0.7274(13) 0.5984(8) 0.070(5) Uani 1 1 d . U . . .
H23 H 1.557049 0.727409 0.595318 0.084 Uiso 1 1 calc R U . . .
C24 C 1.4700(9) 0.7879(11) 0.6040(6) 0.051(4) Uani 1 1 d . U . . .
H24 H 1.497586 0.829486 0.609302 0.062 Uiso 1 1 calc R U . . .
C25 C 1.3887(7) 0.7899(8) 0.6018(5) 0.035(3) Uani 1 1 d . U . . .
C26 C 1.3386(8) 0.8539(9) 0.6031(5) 0.039(3) Uani 1 1 d . U . . .
C27 C 1.3580(8) 0.9258(8) 0.6054(5) 0.042(3) Uani 1 1 d . U . . .
C28 C 1.4370(9) 0.9543(10) 0.6074(6) 0.054(4) Uani 1 1 d . U . . .
H28A H 1.435587 1.005306 0.606681 0.081 Uiso 1 1 calc R U . . .
H28B H 1.463534 0.937067 0.579547 0.081 Uiso 1 1 calc R U . . .
H28C H 1.462675 0.938713 0.637307 0.081 Uiso 1 1 calc R U . . .
C29 C 1.2968(9) 0.9746(8) 0.6075(5) 0.046(3) Uani 1 1 d . U . . .
H29 H 1.309880 1.022400 0.610548 0.055 Uiso 1 1 calc R U . . .
C30 C 1.2234(9) 0.9603(7) 0.6055(5) 0.041(3) Uani 1 1 d . U . . .
C31 C 1.1669(12) 1.0193(9) 0.6064(8) 0.064(5) Uani 1 1 d . U . . .
H31A H 1.139484 1.021352 0.575205 0.096 Uiso 1 1 calc R U . . .
H31B H 1.192676 1.063581 0.612304 0.096 Uiso 1 1 calc R U . . .
H31C H 1.132215 1.010808 0.632168 0.096 Uiso 1 1 calc R U . . .
C32 C 1.2041(8) 0.8866(8) 0.6009(5) 0.037(3) Uani 1 1 d . U . . .
C33 C 1.2603(8) 0.8341(6) 0.6016(4) 0.030(3) Uani 1 1 d . U . . .
C34 C 1.1272(8) 0.8505(9) 0.5995(5) 0.038(3) Uani 1 1 d . U . . .
C35 C 1.0563(9) 0.8861(10) 0.5987(6) 0.049(4) Uani 1 1 d . U . . .
H35 H 1.054266 0.935472 0.600864 0.058 Uiso 1 1 calc R U . . .
C36 C 0.9898(8) 0.8464(11) 0.5945(6) 0.052(4) Uani 1 1 d . U . . .
H36 H 0.943000 0.869160 0.592932 0.063 Uiso 1 1 calc R U . . .
C37 C 0.9938(9) 0.7725(10) 0.5926(6) 0.049(4) Uani 1 1 d . U . . .
H37 H 0.949998 0.745159 0.590053 0.059 Uiso 1 1 calc R U . . .
C38 C 1.0627(10) 0.7414(10) 0.5947(6) 0.048(4) Uani 1 1 d . U . . .
H38 H 1.064430 0.692002 0.594653 0.057 Uiso 1 1 calc R U . . .
C39 C 1.1764(8) 0.5742(8) 0.5863(5) 0.039(3) Uani 1 1 d . U . . .
C40 C 1.1405(11) 0.5063(10) 0.5781(7) 0.060(4) Uani 1 1 d . U . . .
H40A H 1.164668 0.481897 0.551865 0.090 Uiso 1 1 calc R U . . .
H40B H 1.087925 0.513344 0.569272 0.090 Uiso 1 1 calc R U . . .
H40C H 1.144985 0.478438 0.607705 0.090 Uiso 1 1 calc R U . . .
Pt3 Pt 1.25773(4) 0.74359(3) 0.47232(2) 0.0367(2) Uani 1 1 d . U . . .
N17 N 1.1502(7) 0.7110(8) 0.4716(4) 0.042(3) Uani 1 1 d . U . . .
N18 N 1.3519(7) 0.8083(7) 0.4727(4) 0.037(2) Uani 1 1 d . U . . .
N19 N 1.3140(7) 0.6439(7) 0.4752(5) 0.046(3) Uani 1 1 d . U . . .
C41 C 1.4219(8) 0.7865(9) 0.4719(6) 0.042(3) Uani 1 1 d . U . . .
H41 H 1.430881 0.737746 0.471974 0.050 Uiso 1 1 calc R U . . .
C42 C 1.4830(10) 0.8315(11) 0.4708(7) 0.058(4) Uani 1 1 d . U . . .
H42 H 1.532256 0.814579 0.468788 0.070 Uiso 1 1 calc R U . . .
C43 C 1.4671(11) 0.9033(11) 0.4730(7) 0.062(4) Uani 1 1 d . U . . .
H43 H 1.507073 0.935595 0.474436 0.074 Uiso 1 1 calc R U . . .
C44 C 1.3960(10) 0.9280(9) 0.4730(6) 0.052(4) Uani 1 1 d . U . . .
H44 H 1.386523 0.976699 0.472217 0.062 Uiso 1 1 calc R U . . .
C45 C 1.3346(8) 0.8782(8) 0.4743(5) 0.037(3) Uani 1 1 d . U . . .
C46 C 1.2539(8) 0.8964(9) 0.4727(5) 0.040(3) Uani 1 1 d . U . . .
C47 C 1.2173(10) 0.9636(10) 0.4741(5) 0.051(4) Uani 1 1 d . U . . .
C48 C 1.2536(11) 1.0333(9) 0.4751(7) 0.059(5) Uani 1 1 d . U . . .
H48A H 1.278563 1.040617 0.506733 0.088 Uiso 1 1 calc R U . . .
H48B H 1.215978 1.069550 0.469501 0.088 Uiso 1 1 calc R U . . .
H48C H 1.290107 1.035664 0.449805 0.088 Uiso 1 1 calc R U . . .
C49 C 1.1384(10) 0.9647(11) 0.4712(5) 0.053(4) Uani 1 1 d . U . . .
H49 H 1.113400 1.008263 0.470332 0.063 Uiso 1 1 calc R U . . .
C50 C 1.0937(11) 0.8984(12) 0.4694(5) 0.056(4) Uani 1 1 d . U . . .
C51 C 1.0056(10) 0.9109(12) 0.4658(6) 0.064(5) Uani 1 1 d . U . . .
H51A H 0.983023 0.878694 0.442068 0.096 Uiso 1 1 calc R U . . .
H51B H 0.995385 0.959012 0.455658 0.096 Uiso 1 1 calc R U . . .
H51C H 0.984645 0.902689 0.497447 0.096 Uiso 1 1 calc R U . . .
C52 C 1.1262(9) 0.8325(9) 0.4695(5) 0.043(3) Uani 1 1 d . U . . .
C53 C 1.2084(8) 0.8366(9) 0.4718(5) 0.041(3) Uani 1 1 d . U . . .
C54 C 1.0947(10) 0.7634(9) 0.4695(6) 0.042(3) Uani 1 1 d . U . . .
C55 C 1.0213(11) 0.7433(10) 0.4702(6) 0.051(4) Uani 1 1 d . U . . .
H55 H 0.984723 0.778848 0.470043 0.061 Uiso 1 1 calc R U . . .
C56 C 0.9971(9) 0.6737(11) 0.4710(6) 0.056(4) Uani 1 1 d . U . . .
H56 H 0.945745 0.662676 0.469427 0.067 Uiso 1 1 calc R U . . .
C57 C 1.0491(11) 0.6226(12) 0.4743(6) 0.059(4) Uani 1 1 d . U . . .
H57 H 1.034758 0.575370 0.477888 0.071 Uiso 1 1 calc R U . . .
C58 C 1.1264(10) 0.6410(9) 0.4721(6) 0.051(4) Uani 1 1 d . U . . .
H58 H 1.162283 0.604964 0.471035 0.061 Uiso 1 1 calc R U . . .
C59 C 1.3463(9) 0.5940(8) 0.4778(6) 0.043(3) Uani 1 1 d . U . . .
C60 C 1.3875(12) 0.5254(10) 0.4830(9) 0.072(6) Uani 1 1 d . U . . .
H60A H 1.406797 0.512052 0.451651 0.109 Uiso 1 1 calc R U . . .
H60B H 1.353603 0.489318 0.493901 0.109 Uiso 1 1 calc R U . . .
H60C H 1.428865 0.530620 0.506654 0.109 Uiso 1 1 calc R U . . .
Pt4 Pt 1.25955(3) 0.74680(3) 0.34862(2) 0.0300(2) Uani 1 1 d . U . . .
N20 N 1.1794(6) 0.6711(6) 0.3492(4) 0.031(2) Uani 1 1 d . U . . .
N21 N 1.3135(7) 0.8435(7) 0.3470(4) 0.037(2) Uani 1 1 d . U . . .
N22 N 1.3594(6) 0.6818(8) 0.3525(5) 0.044(3) Uani 1 1 d . U . . .
C61 C 1.3876(7) 0.8525(9) 0.3464(5) 0.043(3) Uani 1 1 d . U . . .
H61 H 1.419458 0.813144 0.347192 0.051 Uiso 1 1 calc R U . . .
C62 C 1.4181(9) 0.9204(10) 0.3446(6) 0.052(4) Uani 1 1 d . U . . .
H62 H 1.470110 0.926530 0.342322 0.063 Uiso 1 1 calc R U . . .
C63 C 1.3717(10) 0.9782(9) 0.3460(6) 0.052(4) Uani 1 1 d . U . . .
H63 H 1.392121 1.023746 0.346897 0.062 Uiso 1 1 calc R U . . .
C64 C 1.2945(9) 0.9689(8) 0.3463(5) 0.043(3) Uani 1 1 d . U . . .
H64 H 1.262626 1.008219 0.346741 0.052 Uiso 1 1 calc R U . . .
C65 C 1.2637(8) 0.9000(8) 0.3459(5) 0.035(3) Uani 1 1 d . U . . .
C66 C 1.1835(7) 0.8799(8) 0.3444(4) 0.032(3) Uani 1 1 d . U . . .
C67 C 1.1190(8) 0.9256(7) 0.3419(5) 0.034(3) Uani 1 1 d . U . . .
C68 C 1.1219(10) 1.0046(9) 0.3406(6) 0.052(4) Uani 1 1 d . U . . .
H68A H 1.147163 1.021844 0.370197 0.077 Uiso 1 1 calc R U . . .
H68B H 1.071274 1.023214 0.338424 0.077 Uiso 1 1 calc R U . . .
H68C H 1.149035 1.019717 0.312478 0.077 Uiso 1 1 calc R U . . .
C69 C 1.0470(7) 0.8907(8) 0.3404(5) 0.037(3) Uani 1 1 d . U . . .
H69 H 1.003952 0.919100 0.337141 0.044 Uiso 1 1 calc R U . . .
C70 C 1.0365(7) 0.8181(8) 0.3433(4) 0.032(3) Uani 1 1 d . U . . .
C71 C 0.9551(7) 0.7923(9) 0.3426(5) 0.041(3) Uani 1 1 d . U . . .
H71A H 0.921963 0.831909 0.347538 0.061 Uiso 1 1 calc R U . . .
H71B H 0.949240 0.758220 0.368595 0.061 Uiso 1 1 calc R U . . .
H71C H 0.942691 0.770384 0.311423 0.061 Uiso 1 1 calc R U . . .
C72 C 1.0996(7) 0.7739(7) 0.3454(5) 0.030(3) Uani 1 1 d . U . . .
C73 C 1.1712(7) 0.8076(8) 0.3456(5) 0.035(3) Uani 1 1 d . U . . .
C74 C 1.1039(7) 0.6949(8) 0.3484(4) 0.035(3) Uani 1 1 d . U . . .
C75 C 1.0480(8) 0.6467(8) 0.3503(5) 0.040(3) Uani 1 1 d . U . . .
H75 H 0.998346 0.663081 0.349479 0.049 Uiso 1 1 calc R U . . .
C76 C 1.0599(9) 0.5748(9) 0.3535(6) 0.046(3) Uani 1 1 d . U . . .
H76 H 1.019594 0.543097 0.354520 0.055 Uiso 1 1 calc R U . . .
C77 C 1.1354(10) 0.5508(9) 0.3552(6) 0.050(4) Uani 1 1 d . U . . .
H77 H 1.146923 0.502649 0.358016 0.059 Uiso 1 1 calc R U . . .
C78 C 1.1901(8) 0.6000(7) 0.3525(5) 0.038(3) Uani 1 1 d . U . . .
H78 H 1.239833 0.583790 0.353076 0.045 Uiso 1 1 calc R U . . .
C79 C 1.4121(8) 0.6514(8) 0.3559(5) 0.040(3) Uani 1 1 d . U . . .
C80 C 1.4826(11) 0.6094(13) 0.3605(8) 0.075(6) Uani 1 1 d . U . . .
H80A H 1.520122 0.630017 0.340123 0.112 Uiso 1 1 calc R U . . .
H80B H 1.472673 0.561388 0.350127 0.112 Uiso 1 1 calc R U . . .
H80C H 1.500872 0.609525 0.394271 0.112 Uiso 1 1 calc R U . . .
Ag1 Ag 1.71064(18) 0.71160(17) 0.40867(12) 0.1351(10) Uani 1 1 d . . . . .
Ag2 Ag 1.75156(18) 0.67452(19) 0.56853(13) 0.1377(10) Uani 1 1 d . . . . .
O1 O 1.5947(9) 0.8693(9) 0.3346(6) 0.0849(9) Uani 1 1 d . U . . .
O2 O 1.6676(10) 0.8372(9) 0.3959(6) 0.0849(9) Uani 1 1 d . U . . .
O3 O 1.6057(10) 0.7581(10) 0.3505(7) 0.0849(9) Uani 1 1 d . U . . .
O4 O 1.7716(10) 0.7209(9) 0.3269(6) 0.0849(9) Uani 1 1 d D U . . .
O5 O 1.8592(9) 0.6566(9) 0.3034(6) 0.0849(9) Uani 1 1 d D U . . .
O6 O 1.8298(9) 0.6513(9) 0.3803(6) 0.0849(9) Uani 1 1 d D U . . .
O7 O 1.6565(9) 0.6082(9) 0.3646(6) 0.0849(9) Uani 1 1 d . U . . .
O8 O 1.6460(9) 0.5009(10) 0.3927(6) 0.0849(9) Uani 1 1 d . U . . .
O9 O 1.7011(9) 0.5837(10) 0.4369(6) 0.0849(9) Uani 1 1 d . U . . .
O10 O 1.6026(9) 0.7031(9) 0.4603(6) 0.0849(9) Uani 1 1 d D U . . .
O11 O 1.5265(9) 0.6270(9) 0.4856(6) 0.0849(9) Uani 1 1 d D U . . .
O12 O 1.6285(9) 0.6475(10) 0.5300(6) 0.0849(9) Uani 1 1 d D U . . .
O13 O 1.8245(10) 0.7982(10) 0.4451(6) 0.0849(9) Uani 1 1 d . U . . .
O14 O 1.7723(10) 0.7212(9) 0.4866(7) 0.0849(9) Uani 1 1 d . U . . .
O15 O 1.8520(10) 0.7936(9) 0.5214(6) 0.0849(9) Uani 1 1 d . U . . .
O16 O 1.8453(9) 0.5832(10) 0.5321(6) 0.0849(9) Uani 1 1 d . U . . .
O17 O 1.9521(9) 0.5603(9) 0.5658(6) 0.0849(9) Uani 1 1 d . U . . .
O18 O 1.8744(10) 0.6315(10) 0.6011(6) 0.0849(9) Uani 1 1 d . U . . .
O19 O 1.7189(9) 0.5563(9) 0.6042(6) 0.0849(9) Uani 1 1 d . U . . .
O20 O 1.6311(10) 0.5344(9) 0.6515(6) 0.0849(9) Uani 1 1 d . U . . .
O21 O 1.6669(10) 0.6379(10) 0.6392(6) 0.0849(9) Uani 1 1 d . U . . .
O22 O 1.6935(10) 0.7846(10) 0.5856(6) 0.0849(9) Uani 1 1 d . U . . .
O23 O 1.8052(10) 0.7578(9) 0.6303(7) 0.0849(9) Uani 1 1 d D U . . .
O24 O 1.7438(9) 0.8630(10) 0.6404(6) 0.0849(9) Uani 1 1 d . U . . .
N1 N 1.6677(9) 0.5624(7) 0.3983(6) 0.057(4) Uani 1 1 d . U . . .
N2 N 1.8208(7) 0.6759(7) 0.3376(5) 0.059(4) Uani 1 1 d D U . . .
N3 N 1.6217(8) 0.8215(8) 0.3583(6) 0.059(4) Uani 1 1 d . U . . .
N4 N 1.5874(6) 0.6586(6) 0.4924(4) 0.042(3) Uani 1 1 d D U . . .
N5 N 1.8153(7) 0.7743(10) 0.4852(5) 0.056(4) Uani 1 1 d . U . . .
N6 N 1.6728(9) 0.5745(10) 0.6317(6) 0.065(4) Uani 1 1 d . U . . .
N7 N 1.7397(12) 0.8043(10) 0.6187(7) 0.094(6) Uani 1 1 d D U . . .
N8 N 1.8921(8) 0.5917(10) 0.5663(7) 0.074(5) Uani 1 1 d . U . . .
N9 N 1.5301(13) 0.8904(14) 0.7318(10) 0.111(8) Uani 1 1 d D U . . .
C83 C 1.5858(10) 0.8566(11) 0.7341(8) 0.073(5) Uani 1 1 d D U . . .
C84 C 1.6510(12) 0.8121(16) 0.7406(10) 0.099(8) Uani 1 1 d D U . . .
H84A H 1.681082 0.815022 0.711936 0.148 Uiso 1 1 calc R U . . .
H84B H 1.635191 0.763769 0.745289 0.148 Uiso 1 1 calc R U . . .
H84C H 1.680443 0.827606 0.769052 0.148 Uiso 1 1 calc R U . . .
N10 N 1.1744(16) 1.0454(14) 0.7363(11) 0.121(9) Uani 1 1 d . . . . .
C81 C 1.1930(12) 1.1036(17) 0.7503(10) 0.090(8) Uani 1 1 d . . . . .
C82 C 1.210(2) 1.1774(17) 0.7638(16) 0.153(17) Uani 1 1 d . . . . .
H82A H 1.242129 1.197986 0.739778 0.229 Uiso 1 1 calc R U . . .
H82B H 1.235601 1.178561 0.795668 0.229 Uiso 1 1 calc R U . . .
H82C H 1.163844 1.204009 0.764867 0.229 Uiso 1 1 calc R U . . .

loop_
_atom_site_aniso_label
_atom_site_aniso_U_11
_atom_site_aniso_U_22
_atom_site_aniso_U_33
_atom_site_aniso_U_23
_atom_site_aniso_U_13
_atom_site_aniso_U_12
Pt1 0.0487(4) 0.0403(4) 0.0346(4) 0.0030(2) 0.0038(3) -0.0076(2)
N11 0.043(6) 0.063(9) 0.045(7) 0.005(6) 0.007(5) 0.000(6)
N12 0.052(7) 0.035(6) 0.046(6) 0.003(5) 0.017(6) -0.003(5)
N13 0.056(7) 0.046(8) 0.044(6) 0.011(6) -0.009(6) 0.002(6)
C1 0.070(9) 0.044(9) 0.037(7) 0.006(6) -0.002(7) -0.005(8)
C2 0.090(13) 0.061(11) 0.054(10) 0.002(9) 0.007(10) 0.016(10)
C3 0.062(9) 0.071(12) 0.045(8) -0.003(8) 0.017(7) 0.018(9)
C4 0.060(9) 0.065(11) 0.037(7) 0.009(7) 0.007(7) -0.006(8)
C5 0.059(9) 0.051(9) 0.032(7) 0.007(6) -0.010(7) -0.016(7)
C6 0.049(7) 0.037(7) 0.025(6) 0.001(5) 0.007(5) -0.006(6)
C7 0.066(9) 0.050(9) 0.032(6) 0.000(6) 0.003(6) -0.026(8)
C8 0.053(9) 0.098(17) 0.058(10) -0.007(10) 0.001(8) -0.024(10)
C9 0.061(8) 0.038(8) 0.040(7) -0.003(6) 0.003(7) -0.021(7)
C10 0.070(9) 0.035(7) 0.038(7) 0.003(6) 0.017(7) -0.010(7)
C11 0.086(13) 0.049(10) 0.062(10) -0.004(8) 0.020(10) 0.008(9)
C12 0.045(7) 0.054(8) 0.019(5) 0.010(5) 0.007(5) -0.009(6)
C13 0.057(7) 0.020(5) 0.016(5) -0.002(4) 0.009(5) -0.001(5)
C14 0.041(7) 0.058(9) 0.033(6) -0.004(6) 0.010(6) -0.007(7)
C15 0.061(9) 0.051(10) 0.065(10) 0.015(8) 0.004(8) 0.005(8)
C16 0.063(10) 0.066(12) 0.092(13) -0.002(11) 0.011(10) 0.017(10)
C17 0.050(9) 0.101(16) 0.085(13) -0.002(12) 0.005(9) 0.006(11)
C18 0.066(11) 0.070(12) 0.054(9) 0.010(9) 0.006(9) -0.015(9)
C19 0.061(8) 0.032(8) 0.039(7) 0.005(6) 0.001(6) -0.006(7)
C20 0.068(11) 0.044(10) 0.109(16) -0.017(10) 0.025(11) -0.019(9)
Pt2 0.0362(3) 0.0292(3) 0.0334(3) 0.0017(2) 0.0003(2) -0.0032(2)
N14 0.027(5) 0.044(7) 0.065(8) 0.005(6) 0.003(5) 0.005(5)
N15 0.032(5) 0.048(7) 0.028(5) 0.007(5) -0.001(4) -0.013(5)
N16 0.059(7) 0.031(6) 0.035(6) 0.014(5) -0.009(5) -0.006(6)
C21 0.052(8) 0.051(9) 0.034(6) -0.014(6) -0.003(6) 0.023(7)
C22 0.051(8) 0.061(10) 0.060(9) -0.012(8) 0.011(7) 0.023(8)
C23 0.045(8) 0.085(14) 0.079(12) -0.008(11) 0.006(9) 0.019(9)
C24 0.044(8) 0.059(10) 0.052(8) 0.007(8) 0.008(7) 0.000(7)
C25 0.026(5) 0.046(8) 0.034(6) -0.008(6) 0.002(5) 0.002(5)
C26 0.037(6) 0.047(8) 0.032(6) -0.001(6) -0.003(5) -0.005(6)
C27 0.045(7) 0.037(7) 0.043(7) 0.003(6) 0.000(6) -0.013(6)
C28 0.049(8) 0.049(9) 0.065(10) -0.002(8) 0.016(8) -0.025(7)
C29 0.064(9) 0.026(7) 0.049(8) 0.002(6) -0.006(7) -0.012(6)
C30 0.058(8) 0.021(6) 0.043(7) 0.005(5) 0.007(6) 0.002(6)
C31 0.075(11) 0.028(8) 0.087(13) -0.002(8) -0.013(10) 0.010(8)
C32 0.046(7) 0.031(7) 0.032(6) 0.011(5) -0.006(5) 0.000(6)
C33 0.055(7) 0.019(5) 0.018(5) 0.010(4) 0.016(5) 0.002(5)
C34 0.038(6) 0.050(8) 0.027(6) 0.011(6) -0.001(5) 0.007(6)
C35 0.041(7) 0.057(10) 0.047(8) 0.009(7) 0.000(6) 0.001(7)
C36 0.035(6) 0.080(12) 0.042(7) -0.010(8) 0.002(6) 0.001(7)
C37 0.034(6) 0.072(11) 0.041(8) -0.007(7) 0.002(6) -0.006(7)
C38 0.055(9) 0.048(9) 0.040(8) -0.009(6) -0.007(7) -0.014(7)
C39 0.049(7) 0.036(8) 0.033(6) 0.015(6) 0.007(6) 0.001(6)
C40 0.066(10) 0.045(10) 0.069(11) -0.003(8) 0.009(9) -0.011(8)
Pt3 0.0457(4) 0.0316(4) 0.0329(4) 0.0020(2) 0.0005(3) 0.0101(2)
N17 0.041(6) 0.058(8) 0.027(5) 0.010(5) 0.002(5) 0.013(6)
N18 0.046(6) 0.035(6) 0.029(5) 0.003(5) 0.001(5) 0.006(5)
N19 0.045(6) 0.040(7) 0.053(7) 0.010(6) 0.005(6) -0.002(6)
C41 0.041(7) 0.038(8) 0.046(7) -0.003(6) -0.002(6) 0.003(6)
C42 0.052(8) 0.058(10) 0.066(10) 0.004(8) 0.008(8) 0.002(8)
C43 0.057(9) 0.058(11) 0.070(10) 0.001(9) 0.002(8) -0.016(8)
C44 0.061(9) 0.034(8) 0.061(9) 0.013(7) 0.011(8) -0.009(7)
C45 0.047(7) 0.028(6) 0.039(6) -0.002(5) 0.009(6) 0.005(6)
C46 0.050(7) 0.044(8) 0.026(6) 0.006(5) 0.005(6) 0.005(6)
C47 0.063(9) 0.054(9) 0.037(7) 0.003(7) 0.010(7) 0.013(8)
C48 0.086(13) 0.027(8) 0.063(10) 0.004(7) 0.018(9) 0.008(8)
C49 0.059(8) 0.068(11) 0.032(7) -0.008(7) 0.010(6) 0.027(8)
C50 0.066(9) 0.076(12) 0.026(6) 0.001(7) 0.002(7) 0.031(9)
C51 0.055(9) 0.097(15) 0.040(8) -0.013(9) -0.004(7) 0.038(10)
C52 0.050(7) 0.059(9) 0.022(5) 0.001(6) 0.010(5) 0.025(7)
C53 0.043(6) 0.052(8) 0.027(6) 0.003(6) 0.003(5) 0.014(6)
C54 0.053(8) 0.043(8) 0.030(7) -0.009(6) 0.013(6) 0.012(6)
C55 0.056(9) 0.060(10) 0.038(7) 0.003(7) 0.026(8) 0.009(7)
C56 0.045(7) 0.074(12) 0.049(8) 0.006(8) 0.010(7) -0.003(8)
C57 0.063(9) 0.067(11) 0.047(8) 0.001(8) -0.005(8) -0.010(9)
C58 0.060(9) 0.041(8) 0.052(8) -0.001(7) -0.006(7) 0.004(7)
C59 0.050(7) 0.025(7) 0.054(8) -0.006(6) 0.008(7) 0.004(6)
C60 0.079(12) 0.033(9) 0.107(15) 0.006(9) 0.014(12) 0.026(9)
Pt4 0.0285(3) 0.0283(3) 0.0332(4) -0.00036(18) 0.0019(2) 0.00239(19)
N20 0.045(6) 0.021(5) 0.028(5) 0.002(4) 0.000(4) -0.001(4)
N21 0.038(5) 0.038(6) 0.036(6) 0.001(5) -0.002(5) 0.008(5)
N22 0.028(5) 0.047(7) 0.058(7) 0.004(6) 0.006(5) 0.003(5)
C61 0.024(5) 0.052(9) 0.052(8) -0.015(7) -0.005(5) -0.006(6)
C62 0.044(7) 0.054(10) 0.059(9) -0.003(8) 0.011(7) -0.021(7)
C63 0.052(8) 0.043(8) 0.059(9) 0.003(7) -0.001(7) -0.010(7)
C64 0.054(8) 0.035(7) 0.041(7) -0.011(6) 0.005(6) -0.011(6)
C65 0.041(6) 0.032(7) 0.031(6) 0.009(5) -0.001(5) 0.000(5)
C66 0.031(6) 0.037(7) 0.029(6) 0.002(5) 0.005(5) -0.005(5)
C67 0.041(6) 0.029(7) 0.033(6) -0.003(5) 0.007(5) 0.005(5)
C68 0.065(9) 0.037(8) 0.051(8) 0.008(7) -0.002(7) 0.009(7)
C69 0.032(6) 0.041(7) 0.038(6) -0.001(6) 0.013(5) 0.016(5)
C70 0.030(5) 0.041(7) 0.025(5) -0.001(5) 0.003(4) -0.001(5)
C71 0.027(5) 0.051(8) 0.044(7) 0.008(6) 0.001(5) -0.004(6)
C72 0.031(6) 0.026(6) 0.033(6) 0.002(5) -0.001(5) 0.001(5)
C73 0.026(5) 0.047(8) 0.030(6) 0.008(5) 0.000(5) -0.003(5)
C74 0.037(6) 0.047(8) 0.021(5) -0.001(5) -0.003(5) 0.007(6)
C75 0.045(7) 0.035(7) 0.042(7) -0.006(6) 0.001(6) -0.006(6)
C76 0.047(7) 0.038(8) 0.053(8) -0.006(6) 0.006(6) -0.011(6)
C77 0.066(9) 0.031(7) 0.051(8) 0.000(6) 0.006(7) -0.001(7)
C78 0.048(7) 0.026(6) 0.040(6) -0.001(5) 0.009(6) 0.009(5)
C79 0.036(7) 0.036(7) 0.047(7) 0.010(6) 0.001(6) -0.002(6)
C80 0.060(10) 0.086(16) 0.077(12) -0.005(11) -0.001(9) 0.039(11)
Ag1 0.126(2) 0.115(2) 0.166(3) 0.0223(19) 0.0224(19) 0.0071(18)
Ag2 0.1188(19) 0.124(2) 0.171(3) -0.008(2) 0.0229(18) -0.0063(18)
O1 0.0805(19) 0.077(2) 0.098(2) 0.0061(18) 0.0066(18) -0.0030(17)
O2 0.0805(19) 0.077(2) 0.098(2) 0.0061(18) 0.0066(18) -0.0030(17)
O3 0.0805(19) 0.077(2) 0.098(2) 0.0061(18) 0.0066(18) -0.0030(17)
O4 0.0805(19) 0.077(2) 0.098(2) 0.0061(18) 0.0066(18) -0.0030(17)
O5 0.0805(19) 0.077(2) 0.098(2) 0.0061(18) 0.0066(18) -0.0030(17)
O6 0.0805(19) 0.077(2) 0.098(2) 0.0061(18) 0.0066(18) -0.0030(17)
O7 0.0805(19) 0.077(2) 0.098(2) 0.0061(18) 0.0066(18) -0.0030(17)
O8 0.0805(19) 0.077(2) 0.098(2) 0.0061(18) 0.0066(18) -0.0030(17)
O9 0.0805(19) 0.077(2) 0.098(2) 0.0061(18) 0.0066(18) -0.0030(17)
O10 0.0805(19) 0.077(2) 0.098(2) 0.0061(18) 0.0066(18) -0.0030(17)
O11 0.0805(19) 0.077(2) 0.098(2) 0.0061(18) 0.0066(18) -0.0030(17)
O12 0.0805(19) 0.077(2) 0.098(2) 0.0061(18) 0.0066(18) -0.0030(17)
O13 0.0805(19) 0.077(2) 0.098(2) 0.0061(18) 0.0066(18) -0.0030(17)
O14 0.0805(19) 0.077(2) 0.098(2) 0.0061(18) 0.0066(18) -0.0030(17)
O15 0.0805(19) 0.077(2) 0.098(2) 0.0061(18) 0.0066(18) -0.0030(17)
O16 0.0805(19) 0.077(2) 0.098(2) 0.0061(18) 0.0066(18) -0.0030(17)
O17 0.0805(19) 0.077(2) 0.098(2) 0.0061(18) 0.0066(18) -0.0030(17)
O18 0.0805(19) 0.077(2) 0.098(2) 0.0061(18) 0.0066(18) -0.0030(17)
O19 0.0805(19) 0.077(2) 0.098(2) 0.0061(18) 0.0066(18) -0.0030(17)
O20 0.0805(19) 0.077(2) 0.098(2) 0.0061(18) 0.0066(18) -0.0030(17)
O21 0.0805(19) 0.077(2) 0.098(2) 0.0061(18) 0.0066(18) -0.0030(17)
O22 0.0805(19) 0.077(2) 0.098(2) 0.0061(18) 0.0066(18) -0.0030(17)
O23 0.0805(19) 0.077(2) 0.098(2) 0.0061(18) 0.0066(18) -0.0030(17)
O24 0.0805(19) 0.077(2) 0.098(2) 0.0061(18) 0.0066(18) -0.0030(17)
N1 0.062(8) 0.030(6) 0.081(9) 0.005(6) 0.025(7) 0.004(6)
N2 0.044(6) 0.057(8) 0.079(9) -0.025(7) 0.031(7) -0.022(6)
N3 0.052(7) 0.034(7) 0.093(10) 0.017(7) 0.001(7) 0.013(6)
N4 0.034(5) 0.041(6) 0.051(6) 0.006(5) 0.004(5) 0.011(5)
N5 0.035(6) 0.087(11) 0.045(7) -0.008(7) -0.010(5) 0.006(7)
N6 0.057(7) 0.075(10) 0.063(8) 0.020(8) -0.004(7) -0.021(8)
N7 0.139(13) 0.066(10) 0.081(10) -0.015(8) 0.038(10) -0.026(10)
N8 0.046(7) 0.077(11) 0.099(11) 0.041(10) 0.017(8) 0.004(7)
N9 0.094(15) 0.11(2) 0.132(18) 0.034(16) 0.008(14) 0.004(15)
C83 0.067(10) 0.073(12) 0.077(11) 0.017(9) -0.011(9) -0.020(9)
C84 0.067(12) 0.12(2) 0.112(19) 0.012(18) 0.009(13) 0.013(15)
N10 0.12(2) 0.071(15) 0.17(3) -0.012(17) 0.046(19) -0.013(15)
C81 0.060(11) 0.11(2) 0.098(16) 0.049(16) -0.017(11) -0.026(13)
C82 0.10(2) 0.08(2) 0.27(5) -0.05(3) -0.03(3) -0.016(19)

loop_
_atom_type_symbol
_atom_type_description
_atom_type_scat_dispersion_real
_atom_type_scat_dispersion_imag
_atom_type_scat_source
C C 0.0181 0.0091 'International Tables Vol C Tables 4.2.6.8 and 6.1.1.4'
H H 0.0000 0.0000 'International Tables Vol C Tables 4.2.6.8 and 6.1.1.4'
Ag Ag 0.1306 4.2820 'International Tables Vol C Tables 4.2.6.8 and 6.1.1.4'
N N 0.0311 0.0180 'International Tables Vol C Tables 4.2.6.8 and 6.1.1.4'
O O 0.0492 0.0322 'International Tables Vol C Tables 4.2.6.8 and 6.1.1.4'
Pt Pt -4.5932 6.9264 'International Tables Vol C Tables 4.2.6.8 and 6.1.1.4'

loop_
_geom_angle_atom_site_label_1
_geom_angle_atom_site_label_2
_geom_angle_atom_site_label_3
_geom_angle
_geom_angle_site_symmetry_1
_geom_angle_site_symmetry_3
_geom_angle_publ_flag
N11 Pt1 N13 100.5(6) . . ?
N12 Pt1 N11 162.1(6) . . ?
N12 Pt1 N13 97.4(5) . . ?
C13 Pt1 N11 79.5(6) . . ?
C13 Pt1 N12 82.6(6) . . ?
C13 Pt1 N13 179.2(5) . . ?
C14 N11 Pt1 116.4(11) . . ?
C14 N11 C18 121.0(17) . . ?
C18 N11 Pt1 122.6(15) . . ?
C1 N12 Pt1 126.7(12) . . ?
C1 N12 C5 118.0(16) . . ?
C5 N12 Pt1 115.3(12) . . ?
C19 N13 Pt1 175.1(13) . . ?
N12 C1 H1 118.6 . . ?
N12 C1 C2 122.9(19) . . ?
C2 C1 H1 118.6 . . ?
C1 C2 H2 120.6 . . ?
C1 C2 C3 119(2) . . ?
C3 C2 H2 120.6 . . ?
C2 C3 H3 120.7 . . ?
C4 C3 C2 118.6(18) . . ?
C4 C3 H3 120.7 . . ?
C3 C4 H4 118.5 . . ?
C5 C4 C3 122.9(19) . . ?
C5 C4 H4 118.5 . . ?
N12 C5 C6 112.1(16) . . ?
C4 C5 N12 118.7(18) . . ?
C4 C5 C6 129.2(17) . . ?
C7 C6 C5 130.0(15) . . ?
C7 C6 C13 116.6(14) . . ?
C13 C6 C5 113.4(13) . . ?
C6 C7 C8 123.5(18) . . ?
C9 C7 C6 117.9(14) . . ?
C9 C7 C8 118.6(16) . . ?
C7 C8 H8A 109.5 . . ?
C7 C8 H8B 109.5 . . ?
C7 C8 H8C 109.5 . . ?
H8A C8 H8B 109.5 . . ?
H8A C8 H8C 109.5 . . ?
H8B C8 H8C 109.5 . . ?
C7 C9 H9 117.4 . . ?
C7 C9 C10 125.2(14) . . ?
C10 C9 H9 117.4 . . ?
C9 C10 C11 114.6(15) . . ?
C12 C10 C9 115.9(14) . . ?
C12 C10 C11 129.5(17) . . ?
C10 C11 H11A 109.5 . . ?
C10 C11 H11B 109.5 . . ?
C10 C11 H11C 109.5 . . ?
H11A C11 H11B 109.5 . . ?
H11A C11 H11C 109.5 . . ?
H11B C11 H11C 109.5 . . ?
C10 C12 C13 121.4(14) . . ?
C10 C12 C14 128.5(16) . . ?
C13 C12 C14 110.1(14) . . ?
C6 C13 Pt1 116.6(10) . . ?
C12 C13 Pt1 120.7(11) . . ?
C12 C13 C6 122.8(13) . . ?
N11 C14 C12 113.4(15) . . ?
N11 C14 C15 122.2(15) . . ?
C15 C14 C12 124.3(17) . . ?
C14 C15 H15 120.8 . . ?
C14 C15 C16 118.5(19) . . ?
C16 C15 H15 120.8 . . ?
C15 C16 H16 120.6 . . ?
C17 C16 C15 119(2) . . ?
C17 C16 H16 120.6 . . ?
C16 C17 H17 119.6 . . ?
C16 C17 C18 121(2) . . ?
C18 C17 H17 119.6 . . ?
N11 C18 C17 118(2) . . ?
N11 C18 H18 120.8 . . ?
C17 C18 H18 120.8 . . ?
N13 C19 C20 177.1(19) . . ?
C19 C20 H20A 109.5 . . ?
C19 C20 H20B 109.5 . . ?
C19 C20 H20C 109.5 . . ?
H20A C20 H20B 109.5 . . ?
H20A C20 H20C 109.5 . . ?
H20B C20 H20C 109.5 . . ?
N14 Pt2 N16 100.9(5) . . ?
N15 Pt2 N14 162.3(5) . . ?
N15 Pt2 N16 96.8(5) . . ?
C33 Pt2 N14 80.9(6) . . ?
C33 Pt2 N15 81.4(5) . . ?
C33 Pt2 N16 178.1(6) . . ?
C21 N14 Pt2 122.8(11) . . ?
C25 N14 Pt2 115.1(10) . . ?
C25 N14 C21 121.9(14) . . ?
C34 N15 Pt2 115.0(9) . . ?
C34 N15 C38 117.0(14) . . ?
C38 N15 Pt2 128.0(12) . . ?
C39 N16 Pt2 172.0(13) . . ?
N14 C21 H21 119.5 . . ?
N14 C21 C22 120.9(17) . . ?
C22 C21 H21 119.5 . . ?
C21 C22 H22 121.7 . . ?
C21 C22 C23 116.5(16) . . ?
C23 C22 H22 121.7 . . ?
C22 C23 H23 119.0 . . ?
C24 C23 C22 122.0(18) . . ?
C24 C23 H23 119.0 . . ?
C23 C24 H24 120.2 . . ?
C23 C24 C25 119.6(19) . . ?
C25 C24 H24 120.2 . . ?
N14 C25 C24 118.5(14) . . ?
N14 C25 C26 113.7(12) . . ?
C24 C25 C26 127.7(15) . . ?
C27 C26 C25 129.5(13) . . ?
C27 C26 C33 119.3(14) . . ?
C33 C26 C25 111.2(13) . . ?
C26 C27 C28 125.2(15) . . ?
C26 C27 C29 116.2(13) . . ?
C29 C27 C28 118.6(14) . . ?
C27 C28 H28A 109.5 . . ?
C27 C28 H28B 109.5 . . ?
C27 C28 H28C 109.5 . . ?
H28A C28 H28B 109.5 . . ?
H28A C28 H28C 109.5 . . ?
H28B C28 H28C 109.5 . . ?
C27 C29 H29 116.1 . . ?
C30 C29 C27 127.8(14) . . ?
C30 C29 H29 116.1 . . ?
C29 C30 C31 120.2(14) . . ?
C29 C30 C32 115.5(14) . . ?
C32 C30 C31 124.2(15) . . ?
C30 C31 H31A 109.5 . . ?
C30 C31 H31B 109.5 . . ?
C30 C31 H31C 109.5 . . ?
H31A C31 H31B 109.5 . . ?
H31A C31 H31C 109.5 . . ?
H31B C31 H31C 109.5 . . ?
C30 C32 C34 130.2(14) . . ?
C33 C32 C30 121.0(13) . . ?
C33 C32 C34 108.6(12) . . ?
C26 C33 Pt2 118.9(10) . . ?
C32 C33 Pt2 120.9(10) . . ?
C32 C33 C26 120.0(12) . . ?
N15 C34 C32 114.0(12) . . ?
N15 C34 C35 120.7(15) . . ?
C35 C34 C32 125.3(15) . . ?
C34 C35 H35 120.3 . . ?
C36 C35 C34 119.3(18) . . ?
C36 C35 H35 120.3 . . ?
C35 C36 H36 120.2 . . ?
C37 C36 C35 119.6(16) . . ?
C37 C36 H36 120.2 . . ?
C36 C37 H37 120.7 . . ?
C38 C37 C36 118.6(16) . . ?
C38 C37 H37 120.7 . . ?
N15 C38 H38 117.6 . . ?
C37 C38 N15 124.8(17) . . ?
C37 C38 H38 117.6 . . ?
N16 C39 C40 175.8(17) . . ?
C39 C40 H40A 109.5 . . ?
C39 C40 H40B 109.5 . . ?
C39 C40 H40C 109.5 . . ?
H40A C40 H40B 109.5 . . ?
H40A C40 H40C 109.5 . . ?
H40B C40 H40C 109.5 . . ?
N17 Pt3 N18 161.7(5) . . ?
N17 Pt3 N19 100.0(5) . . ?
N18 Pt3 N19 98.3(5) . . ?
C53 Pt3 N17 81.4(6) . . ?
C53 Pt3 N18 80.3(6) . . ?
C53 Pt3 N19 177.9(6) . . ?
C54 N17 Pt3 116.9(12) . . ?
C58 N17 Pt3 125.7(11) . . ?
C58 N17 C54 117.4(14) . . ?
C41 N18 Pt3 125.5(11) . . ?
C41 N18 C45 121.5(14) . . ?
C45 N18 Pt3 113.0(10) . . ?
C59 N19 Pt3 176.2(14) . . ?
N18 C41 H41 118.2 . . ?
N18 C41 C42 123.7(16) . . ?
C42 C41 H41 118.2 . . ?
C41 C42 H42 121.9 . . ?
C41 C42 C43 116.1(17) . . ?
C43 C42 H42 121.9 . . ?
C42 C43 H43 119.0 . . ?
C44 C43 C42 122.0(18) . . ?
C44 C43 H43 119.0 . . ?
C43 C44 H44 120.5 . . ?
C43 C44 C45 119.0(16) . . ?
C45 C44 H44 120.5 . . ?
N18 C45 C44 117.5(14) . . ?
N18 C45 C46 116.6(14) . . ?
C44 C45 C46 125.6(14) . . ?
C47 C46 C45 130.6(16) . . ?
C53 C46 C45 112.1(14) . . ?
C53 C46 C47 117.3(14) . . ?
C46 C47 C48 126.8(16) . . ?
C49 C47 C46 117.9(17) . . ?
C49 C47 C48 115.1(17) . . ?
C47 C48 H48A 109.5 . . ?
C47 C48 H48B 109.5 . . ?
C47 C48 H48C 109.5 . . ?
H48A C48 H48B 109.5 . . ?
H48A C48 H48C 109.5 . . ?
H48B C48 H48C 109.5 . . ?
C47 C49 H49 119.3 . . ?
C47 C49 C50 121.5(16) . . ?
C50 C49 H49 119.3 . . ?
C49 C50 C51 113.8(16) . . ?
C52 C50 C49 122.8(16) . . ?
C52 C50 C51 123(2) . . ?
C50 C51 H51A 109.5 . . ?
C50 C51 H51B 109.5 . . ?
C50 C51 H51C 109.5 . . ?
H51A C51 H51B 109.5 . . ?
H51A C51 H51C 109.5 . . ?
H51B C51 H51C 109.5 . . ?
C50 C52 C53 111.8(17) . . ?
C50 C52 C54 131.9(16) . . ?
C54 C52 C53 116.3(14) . . ?
C46 C53 Pt3 117.9(11) . . ?
C46 C53 C52 128.7(15) . . ?
C52 C53 Pt3 113.4(12) . . ?
N17 C54 C52 111.9(15) . . ?
C55 C54 N17 118.5(16) . . ?
C55 C54 C52 129.5(15) . . ?
C54 C55 H55 117.8 . . ?
C54 C55 C56 124.4(17) . . ?
C56 C55 H55 117.8 . . ?
C55 C56 H56 120.9 . . ?
C57 C56 C55 118.2(17) . . ?
C57 C56 H56 120.9 . . ?
C56 C57 H57 120.4 . . ?
C56 C57 C58 119.2(19) . . ?
C58 C57 H57 120.4 . . ?
N17 C58 C57 122.0(17) . . ?
N17 C58 H58 119.0 . . ?
C57 C58 H58 119.0 . . ?
N19 C59 C60 177.5(18) . . ?
C59 C60 H60A 109.5 . . ?
C59 C60 H60B 109.5 . . ?
C59 C60 H60C 109.5 . . ?
H60A C60 H60B 109.5 . . ?
H60A C60 H60C 109.5 . . ?
H60B C60 H60C 109.5 . . ?
N20 Pt4 N21 162.8(5) . . ?
N20 Pt4 N22 100.1(5) . . ?
N21 Pt4 N22 97.1(5) . . ?
C73 Pt4 N20 81.5(5) . . ?
C73 Pt4 N21 81.4(5) . . ?
C73 Pt4 N22 178.4(6) . . ?
C74 N20 Pt4 116.3(9) . . ?
C78 N20 Pt4 127.2(10) . . ?
C78 N20 C74 116.5(12) . . ?
C61 N21 Pt4 125.1(11) . . ?
C61 N21 C65 122.2(14) . . ?
C65 N21 Pt4 112.8(9) . . ?
C79 N22 Pt4 176.3(15) . . ?
N21 C61 H61 119.8 . . ?
N21 C61 C62 120.3(15) . . ?
C62 C61 H61 119.8 . . ?
C61 C62 H62 120.1 . . ?
C63 C62 C61 119.8(14) . . ?
C63 C62 H62 120.1 . . ?
C62 C63 H63 120.1 . . ?
C62 C63 C64 119.8(16) . . ?
C64 C63 H63 120.1 . . ?
C63 C64 H64 120.0 . . ?
C63 C64 C65 120.1(15) . . ?
C65 C64 H64 120.0 . . ?
N21 C65 C64 117.6(13) . . ?
N21 C65 C66 114.6(13) . . ?
C64 C65 C66 127.8(14) . . ?
C67 C66 C65 127.9(13) . . ?
C73 C66 C65 114.0(12) . . ?
C73 C66 C67 118.0(12) . . ?
C66 C67 C68 125.1(14) . . ?
C66 C67 C69 115.6(12) . . ?
C69 C67 C68 119.3(13) . . ?
C67 C68 H68A 109.5 . . ?
C67 C68 H68B 109.5 . . ?
C67 C68 H68C 109.5 . . ?
H68A C68 H68B 109.5 . . ?
H68A C68 H68C 109.5 . . ?
H68B C68 H68C 109.5 . . ?
C67 C69 H69 117.5 . . ?
C70 C69 C67 124.9(12) . . ?
C70 C69 H69 117.5 . . ?
C69 C70 C71 116.4(12) . . ?
C69 C70 C72 119.0(12) . . ?
C72 C70 C71 124.6(13) . . ?
C70 C71 H71A 109.5 . . ?
C70 C71 H71B 109.5 . . ?
C70 C71 H71C 109.5 . . ?
H71A C71 H71B 109.5 . . ?
H71A C71 H71C 109.5 . . ?
H71B C71 H71C 109.5 . . ?
C70 C72 C73 116.6(13) . . ?
C70 C72 C74 129.7(12) . . ?
C73 C72 C74 113.7(12) . . ?
C66 C73 Pt4 117.2(10) . . ?
C66 C73 C72 125.7(13) . . ?
C72 C73 Pt4 117.1(11) . . ?
N20 C74 C72 111.4(12) . . ?
C75 C74 N20 118.9(14) . . ?
C75 C74 C72 129.6(13) . . ?
C74 C75 H75 118.1 . . ?
C74 C75 C76 123.8(15) . . ?
C76 C75 H75 118.1 . . ?
C75 C76 H76 121.3 . . ?
C75 C76 C77 117.5(14) . . ?
C77 C76 H76 121.3 . . ?
C76 C77 H77 121.3 . . ?
C78 C77 C76 117.4(15) . . ?
C78 C77 H77 121.3 . . ?
N20 C78 H78 117.1 . . ?
C77 C78 N20 125.9(14) . . ?
C77 C78 H78 117.1 . . ?
N22 C79 C80 179.2(19) . . ?
C79 C80 H80A 109.5 . . ?
C79 C80 H80B 109.5 . . ?
C79 C80 H80C 109.5 . . ?
H80A C80 H80B 109.5 . . ?
H80A C80 H80C 109.5 . . ?
H80B C80 H80C 109.5 . . ?
O2 Ag1 O3 51.6(6) . . ?
O2 Ag1 O4 87.1(5) . . ?
O2 Ag1 O6 129.2(5) . . ?
O2 Ag1 O9 156.3(5) . . ?
O4 Ag1 O3 75.8(5) . . ?
O4 Ag1 O6 51.3(5) . . ?
O4 Ag1 O9 111.7(5) . . ?
O6 Ag1 O3 124.1(6) . . ?
O7 Ag1 O2 124.7(6) . . ?
O7 Ag1 O3 73.1(6) . . ?
O7 Ag1 O4 78.3(6) . . ?
O7 Ag1 O6 79.1(6) . . ?
O7 Ag1 O9 50.7(6) . . ?
O9 Ag1 O3 117.3(6) . . ?
O9 Ag1 O6 74.5(5) . . ?
O10 Ag1 O2 84.3(5) . . ?
O10 Ag1 O3 79.0(6) . . ?
O10 Ag1 O4 153.2(6) . . ?
O10 Ag1 O6 146.1(6) . . ?
O10 Ag1 O7 85.9(6) . . ?
O10 Ag1 O9 72.5(5) . . ?
O14 Ag1 O2 100.4(6) . . ?
O14 Ag1 O3 146.6(6) . . ?
O14 Ag1 O4 126.2(6) . . ?
O14 Ag1 O6 86.8(6) . . ?
O14 Ag1 O7 131.2(6) . . ?
O14 Ag1 O9 80.5(6) . . ?
O14 Ag1 O10 80.4(6) . . ?
O12 Ag2 O18 148.5(6) . . ?
O12 Ag2 O19 76.4(6) . . ?
O12 Ag2 O21 74.2(5) . . ?
O12 Ag2 O23 138.0(6) . . ?
O14 Ag2 O12 81.1(6) . . ?
O14 Ag2 O18 106.7(6) . . ?
O14 Ag2 O19 136.0(6) . . ?
O14 Ag2 O21 153.0(6) . . ?
O14 Ag2 O23 109.0(6) . . ?
O18 Ag2 O19 77.3(6) . . ?
O18 Ag2 O21 100.1(6) . . ?
O18 Ag2 O23 69.5(6) . . ?
O19 Ag2 O21 47.5(5) . . ?
O22 Ag2 O12 83.1(6) . . ?
O22 Ag2 O14 86.8(6) . . ?
O22 Ag2 O18 127.1(6) . . ?
O22 Ag2 O19 126.5(6) . . ?
O22 Ag2 O21 79.6(6) . . ?
O22 Ag2 O23 57.9(6) . . ?
O23 Ag2 O19 113.0(6) . . ?
O23 Ag2 O21 83.3(6) . . ?
N3 O2 Ag1 94.1(11) . . ?
N3 O3 Ag1 93.9(13) . . ?
N2 O4 Ag1 93.7(10) . . ?
N2 O6 Ag1 92.1(10) . . ?
N1 O7 Ag1 98.0(12) . . ?
N1 O9 Ag1 95.0(11) . . ?
N4 O10 Ag1 130.3(12) . . ?
N4 O12 Ag2 143.2(12) . . ?
Ag1 O14 Ag2 135.6(8) . . ?
N5 O14 Ag1 107.2(12) . . ?
N5 O14 Ag2 115.3(14) . . ?
N8 O18 Ag2 99.6(12) . . ?
N6 O19 Ag2 99.3(14) . . ?
N6 O21 Ag2 94.7(12) . . ?
N7 O22 Ag2 97.1(14) . . ?
N7 O23 Ag2 87.3(12) . . ?
O8 N1 O7 120.8(19) . . ?
O8 N1 O9 122.9(18) . . ?
O9 N1 O7 116.3(16) . . ?
O4 N2 O6 122.2(14) . . ?
O5 N2 O4 115.3(16) . . ?
O5 N2 O6 122.5(16) . . ?
O1 N3 O2 118.2(17) . . ?
O1 N3 O3 123.1(19) . . ?
O3 N3 O2 118.6(16) . . ?
O10 N4 O12 123.4(14) . . ?
O11 N4 O10 115.3(14) . . ?
O11 N4 O12 121.2(14) . . ?
O13 N5 O14 115.4(17) . . ?
O13 N5 O15 122.7(19) . . ?
O15 N5 O14 121.3(18) . . ?
O19 N6 O20 124(2) . . ?
O19 N6 O21 117.3(17) . . ?
O20 N6 O21 119.0(19) . . ?
O22 N7 O23 117.7(18) . . ?
O22 N7 O24 129(2) . . ?
O24 N7 O23 113(2) . . ?
O16 N8 O18 117.8(17) . . ?
O17 N8 O16 119(2) . . ?
O17 N8 O18 123(2) . . ?
N9 C83 C84 175(3) . . ?
C83 C84 H84A 109.5 . . ?
C83 C84 H84B 109.5 . . ?
C83 C84 H84C 109.5 . . ?
H84A C84 H84B 109.5 . . ?
H84A C84 H84C 109.5 . . ?
H84B C84 H84C 109.5 . . ?
N10 C81 C82 174(3) . . ?
C81 C82 H82A 109.5 . . ?
C81 C82 H82B 109.5 . . ?
C81 C82 H82C 109.5 . . ?
H82A C82 H82B 109.5 . . ?
H82A C82 H82C 109.5 . . ?
H82B C82 H82C 109.5 . . ?

loop_
_geom_bond_atom_site_label_1
_geom_bond_atom_site_label_2
_geom_bond_distance
_geom_bond_site_symmetry_2
_geom_bond_publ_flag
Pt1 N11 2.015(15) . ?
Pt1 N12 2.008(14) . ?
Pt1 N13 2.098(15) . ?
Pt1 C13 1.911(13) . ?
N11 C14 1.34(2) . ?
N11 C18 1.39(3) . ?
N12 C1 1.32(2) . ?
N12 C5 1.41(2) . ?
N13 C19 1.14(2) . ?
C1 H1 0.9300 . ?
C1 C2 1.36(3) . ?
C2 H2 0.9300 . ?
C2 C3 1.38(3) . ?
C3 H3 0.9300 . ?
C3 C4 1.34(3) . ?
C4 H4 0.9300 . ?
C4 C5 1.34(3) . ?
C5 C6 1.48(2) . ?
C6 C7 1.42(2) . ?
C6 C13 1.44(2) . ?
C7 C8 1.486(14) . ?
C7 C9 1.37(2) . ?
C8 H8A 0.9600 . ?
C8 H8B 0.9600 . ?
C8 H8C 0.9600 . ?
C9 H9 0.9300 . ?
C9 C10 1.43(2) . ?
C10 C11 1.491(18) . ?
C10 C12 1.36(2) . ?
C11 H11A 0.9600 . ?
C11 H11B 0.9600 . ?
C11 H11C 0.9600 . ?
C12 C13 1.37(2) . ?
C12 C14 1.51(2) . ?
C14 C15 1.38(2) . ?
C15 H15 0.9300 . ?
C15 C16 1.43(3) . ?
C16 H16 0.9300 . ?
C16 C17 1.38(4) . ?
C17 H17 0.9300 . ?
C17 C18 1.42(3) . ?
C18 H18 0.9300 . ?
C19 C20 1.409(15) . ?
C20 H20A 0.9600 . ?
C20 H20B 0.9600 . ?
C20 H20C 0.9600 . ?
Pt2 N14 2.055(12) . ?
Pt2 N15 1.991(12) . ?
Pt2 N16 2.085(13) . ?
Pt2 C33 1.879(12) . ?
N14 C21 1.35(2) . ?
N14 C25 1.34(2) . ?
N15 C34 1.37(2) . ?
N15 C38 1.38(2) . ?
N16 C39 1.17(2) . ?
C21 H21 0.9300 . ?
C21 C22 1.38(2) . ?
C22 H22 0.9300 . ?
C22 C23 1.43(3) . ?
C23 H23 0.9300 . ?
C23 C24 1.30(3) . ?
C24 H24 0.9300 . ?
C24 C25 1.44(2) . ?
C25 C26 1.50(2) . ?
C26 C27 1.39(2) . ?
C26 C33 1.432(19) . ?
C27 C28 1.495(19) . ?
C27 C29 1.42(2) . ?
C28 H28A 0.9600 . ?
C28 H28B 0.9600 . ?
C28 H28C 0.9600 . ?
C29 H29 0.9300 . ?
C29 C30 1.32(2) . ?
C30 C31 1.49(2) . ?
C30 C32 1.43(2) . ?
C31 H31A 0.9600 . ?
C31 H31B 0.9600 . ?
C31 H31C 0.9600 . ?
C32 C33 1.400(19) . ?
C32 C34 1.52(2) . ?
C34 C35 1.42(2) . ?
C35 H35 0.9300 . ?
C35 C36 1.39(2) . ?
C36 H36 0.9300 . ?
C36 C37 1.39(3) . ?
C37 H37 0.9300 . ?
C37 C38 1.35(3) . ?
C38 H38 0.9300 . ?
C39 C40 1.44(2) . ?
C40 H40A 0.9600 . ?
C40 H40B 0.9600 . ?
C40 H40C 0.9600 . ?
Pt3 N17 1.996(13) . ?
Pt3 N18 2.060(13) . ?
Pt3 N19 2.121(14) . ?
Pt3 C53 1.955(15) . ?
N17 C54 1.39(2) . ?
N17 C58 1.38(2) . ?
N18 C41 1.303(19) . ?
N18 C45 1.352(18) . ?
N19 C59 1.10(2) . ?
C41 H41 0.9300 . ?
C41 C42 1.37(2) . ?
C42 H42 0.9300 . ?
C42 C43 1.38(3) . ?
C43 H43 0.9300 . ?
C43 C44 1.34(3) . ?
C44 H44 0.9300 . ?
C44 C45 1.43(2) . ?
C45 C46 1.46(2) . ?
C46 C47 1.42(2) . ?
C46 C53 1.38(2) . ?
C47 C48 1.46(3) . ?
C47 C49 1.39(2) . ?
C48 H48A 0.9600 . ?
C48 H48B 0.9600 . ?
C48 H48C 0.9600 . ?
C49 H49 0.9300 . ?
C49 C50 1.48(3) . ?
C50 C51 1.57(2) . ?
C50 C52 1.37(2) . ?
C51 H51A 0.9600 . ?
C51 H51B 0.9600 . ?
C51 H51C 0.9600 . ?
C52 C53 1.45(2) . ?
C52 C54 1.41(2) . ?
C54 C55 1.35(3) . ?
C55 H55 0.9300 . ?
C55 C56 1.38(3) . ?
C56 H56 0.9300 . ?
C56 C57 1.33(3) . ?
C57 H57 0.9300 . ?
C57 C58 1.41(3) . ?
C58 H58 0.9300 . ?
C59 C60 1.49(2) . ?
C60 H60A 0.9600 . ?
C60 H60B 0.9600 . ?
C60 H60C 0.9600 . ?
Pt4 N20 2.008(11) . ?
Pt4 N21 2.054(13) . ?
Pt4 N22 2.145(12) . ?
Pt4 C73 1.934(14) . ?
N20 C74 1.406(17) . ?
N20 C78 1.352(17) . ?
N21 C61 1.321(17) . ?
N21 C65 1.379(18) . ?
N22 C79 1.09(2) . ?
C61 H61 0.9300 . ?
C61 C62 1.39(2) . ?
C62 H62 0.9300 . ?
C62 C63 1.36(3) . ?
C63 H63 0.9300 . ?
C63 C64 1.38(2) . ?
C64 H64 0.9300 . ?
C64 C65 1.40(2) . ?
C65 C66 1.466(18) . ?
C66 C67 1.428(19) . ?
C66 C73 1.38(2) . ?
C67 C68 1.49(2) . ?
C67 C69 1.43(2) . ?
C68 H68A 0.9600 . ?
C68 H68B 0.9600 . ?
C68 H68C 0.9600 . ?
C69 H69 0.9300 . ?
C69 C70 1.38(2) . ?
C70 C71 1.517(17) . ?
C70 C72 1.390(19) . ?
C71 H71A 0.9600 . ?
C71 H71B 0.9600 . ?
C71 H71C 0.9600 . ?
C72 C73 1.416(18) . ?
C72 C74 1.49(2) . ?
C74 C75 1.34(2) . ?
C75 H75 0.9300 . ?
C75 C76 1.37(2) . ?
C76 H76 0.9300 . ?
C76 C77 1.41(2) . ?
C77 H77 0.9300 . ?
C77 C78 1.34(2) . ?
C78 H78 0.9300 . ?
C79 C80 1.48(2) . ?
C80 H80A 0.9600 . ?
C80 H80B 0.9600 . ?
C80 H80C 0.9600 . ?
Ag1 O2 2.501(18) . ?
Ag1 O3 2.545(19) . ?
Ag1 O4 2.507(16) . ?
Ag1 O6 2.535(17) . ?
Ag1 O7 2.457(18) . ?
Ag1 O9 2.531(18) . ?
Ag1 O10 2.414(16) . ?
Ag1 O14 2.350(19) . ?
Ag2 O12 2.432(16) . ?
Ag2 O14 2.429(18) . ?
Ag2 O18 2.451(18) . ?
Ag2 O19 2.499(17) . ?
Ag2 O21 2.568(16) . ?
Ag2 O22 2.362(18) . ?
Ag2 O23 2.458(19) . ?
O1 N3 1.19(2) . ?
O2 N3 1.31(2) . ?
O3 N3 1.24(2) . ?
O4 N2 1.241(14) . ?
O5 N2 1.223(14) . ?
O6 N2 1.251(14) . ?
O7 N1 1.27(2) . ?
O8 N1 1.22(2) . ?
O9 N1 1.25(2) . ?
O10 N4 1.244(14) . ?
O11 N4 1.237(14) . ?
O12 N4 1.249(14) . ?
O13 N5 1.19(2) . ?
O14 N5 1.26(2) . ?
O15 N5 1.21(2) . ?
O16 N8 1.23(2) . ?
O17 N8 1.21(2) . ?
O18 N8 1.25(2) . ?
O19 N6 1.18(2) . ?
O20 N6 1.20(2) . ?
O21 N6 1.21(2) . ?
O22 N7 1.25(3) . ?
O23 N7 1.476(17) . ?
O24 N7 1.25(2) . ?
N9 C83 1.172(17) . ?
C83 C84 1.429(17) . ?
C84 H84A 0.9600 . ?
C84 H84B 0.9600 . ?
C84 H84C 0.9600 . ?
N10 C81 1.20(4) . ?
C81 C82 1.46(4) . ?
C82 H82A 0.9600 . ?
C82 H82B 0.9600 . ?
C82 H82C 0.9600 . ?

loop_
_geom_torsion_atom_site_label_1
_geom_torsion_atom_site_label_2
_geom_torsion_atom_site_label_3
_geom_torsion_atom_site_label_4
_geom_torsion
_geom_torsion_site_symmetry_1
_geom_torsion_site_symmetry_2
_geom_torsion_site_symmetry_3
_geom_torsion_site_symmetry_4
_geom_torsion_publ_flag
Pt1 N11 C14 C12 -2.6(16) . . . . ?
Pt1 N11 C14 C15 174.8(12) . . . . ?
Pt1 N11 C18 C17 -179.2(14) . . . . ?
Pt1 N12 C1 C2 -178.1(13) . . . . ?
Pt1 N12 C5 C4 179.4(12) . . . . ?
Pt1 N12 C5 C6 -0.3(17) . . . . ?
N11 C14 C15 C16 7(3) . . . . ?
N12 C1 C2 C3 -3(3) . . . . ?
N12 C5 C6 C7 177.6(13) . . . . ?
N12 C5 C6 C13 1.1(18) . . . . ?
C1 N12 C5 C4 -2(2) . . . . ?
C1 N12 C5 C6 178.5(13) . . . . ?
C1 C2 C3 C4 2(3) . . . . ?
C2 C3 C4 C5 0(3) . . . . ?
C3 C4 C5 N12 0(3) . . . . ?
C3 C4 C5 C6 -179.9(16) . . . . ?
C4 C5 C6 C7 -2(3) . . . . ?
C4 C5 C6 C13 -178.6(16) . . . . ?
C5 N12 C1 C2 3(2) . . . . ?
C5 C6 C7 C8 5(2) . . . . ?
C5 C6 C7 C9 -178.8(14) . . . . ?
C5 C6 C13 Pt1 -1.4(15) . . . . ?
C5 C6 C13 C12 179.1(12) . . . . ?
C6 C7 C9 C10 5(2) . . . . ?
C7 C6 C13 Pt1 -178.5(9) . . . . ?
C7 C6 C13 C12 2.1(18) . . . . ?
C7 C9 C10 C11 174.4(15) . . . . ?
C7 C9 C10 C12 -6(2) . . . . ?
C8 C7 C9 C10 -178.6(15) . . . . ?
C9 C10 C12 C13 5(2) . . . . ?
C9 C10 C12 C14 -176.0(13) . . . . ?
C10 C12 C13 Pt1 176.7(10) . . . . ?
C10 C12 C13 C6 -3.8(19) . . . . ?
C10 C12 C14 N11 -175.8(14) . . . . ?
C10 C12 C14 C15 7(2) . . . . ?
C11 C10 C12 C13 -175.2(15) . . . . ?
C11 C10 C12 C14 3(3) . . . . ?
C12 C14 C15 C16 -175.8(16) . . . . ?
C13 C6 C7 C8 -179.0(14) . . . . ?
C13 C6 C7 C9 -2.3(19) . . . . ?
C13 C12 C14 N11 3.0(17) . . . . ?
C13 C12 C14 C15 -174.4(14) . . . . ?
C14 N11 C18 C17 0(3) . . . . ?
C14 C12 C13 Pt1 -2.1(14) . . . . ?
C14 C12 C13 C6 177.4(11) . . . . ?
C14 C15 C16 C17 -5(3) . . . . ?
C15 C16 C17 C18 1(4) . . . . ?
C16 C17 C18 N11 1(3) . . . . ?
C18 N11 C14 C12 177.8(14) . . . . ?
C18 N11 C14 C15 -5(2) . . . . ?
Pt2 N14 C21 C22 -179.2(12) . . . . ?
Pt2 N14 C25 C24 178.1(11) . . . . ?
Pt2 N14 C25 C26 -3.3(17) . . . . ?
Pt2 N15 C34 C32 0.8(14) . . . . ?
Pt2 N15 C34 C35 178.3(11) . . . . ?
Pt2 N15 C38 C37 -176.6(13) . . . . ?
N14 Pt2 C33 C26 0.1(10) . . . . ?
N14 Pt2 C33 C32 176.2(11) . . . . ?
N14 C21 C22 C23 -1(3) . . . . ?
N14 C25 C26 C27 -176.7(15) . . . . ?
N14 C25 C26 C33 3.3(18) . . . . ?
N15 Pt2 C33 C26 -179.1(10) . . . . ?
N15 Pt2 C33 C32 -3.0(10) . . . . ?
N15 C34 C35 C36 -1(2) . . . . ?
C21 N14 C25 C24 2(2) . . . . ?
C21 N14 C25 C26 -178.9(13) . . . . ?
C21 C22 C23 C24 7(3) . . . . ?
C22 C23 C24 C25 -9(3) . . . . ?
C23 C24 C25 N14 4(3) . . . . ?
C23 C24 C25 C26 -174.5(17) . . . . ?
C24 C25 C26 C27 2(3) . . . . ?
C24 C25 C26 C33 -178.2(14) . . . . ?
C25 N14 C21 C22 -4(2) . . . . ?
C25 C26 C27 C28 0(3) . . . . ?
C25 C26 C27 C29 -178.4(14) . . . . ?
C25 C26 C33 Pt2 -1.8(15) . . . . ?
C25 C26 C33 C32 -178.0(11) . . . . ?
C26 C27 C29 C30 -3(2) . . . . ?
C27 C26 C33 Pt2 178.2(10) . . . . ?
C27 C26 C33 C32 2(2) . . . . ?
C27 C29 C30 C31 -177.8(16) . . . . ?
C27 C29 C30 C32 0(2) . . . . ?
C28 C27 C29 C30 178.9(16) . . . . ?
C29 C30 C32 C33 4(2) . . . . ?
C29 C30 C32 C34 177.5(13) . . . . ?
C30 C32 C33 Pt2 179.0(10) . . . . ?
C30 C32 C33 C26 -4.9(19) . . . . ?
C30 C32 C34 N15 -177.3(13) . . . . ?
C30 C32 C34 C35 5(2) . . . . ?
C31 C30 C32 C33 -178.5(14) . . . . ?
C31 C30 C32 C34 -5(2) . . . . ?
C32 C34 C35 C36 176.3(13) . . . . ?
C33 C26 C27 C28 179.7(13) . . . . ?
C33 C26 C27 C29 2(2) . . . . ?
C33 C32 C34 N15 -2.9(16) . . . . ?
C33 C32 C34 C35 179.8(13) . . . . ?
C34 N15 C38 C37 3(2) . . . . ?
C34 C32 C33 Pt2 4.0(14) . . . . ?
C34 C32 C33 C26 -179.9(11) . . . . ?
C34 C35 C36 C37 2(2) . . . . ?
C35 C36 C37 C38 0(3) . . . . ?
C36 C37 C38 N15 -2(3) . . . . ?
C38 N15 C34 C32 -179.0(12) . . . . ?
C38 N15 C34 C35 -2(2) . . . . ?
Pt3 N17 C54 C52 -1.5(16) . . . . ?
Pt3 N17 C54 C55 -178.4(11) . . . . ?
Pt3 N17 C58 C57 176.5(12) . . . . ?
Pt3 N18 C41 C42 178.2(13) . . . . ?
Pt3 N18 C45 C44 -177.9(11) . . . . ?
Pt3 N18 C45 C46 -3.4(15) . . . . ?
N17 C54 C55 C56 -2(3) . . . . ?
N18 C41 C42 C43 3(3) . . . . ?
N18 C45 C46 C47 179.5(14) . . . . ?
N18 C45 C46 C53 2.6(18) . . . . ?
C41 N18 C45 C44 3(2) . . . . ?
C41 N18 C45 C46 177.1(13) . . . . ?
C41 C42 C43 C44 -4(3) . . . . ?
C42 C43 C44 C45 4(3) . . . . ?
C43 C44 C45 N18 -4(2) . . . . ?
C43 C44 C45 C46 -177.6(15) . . . . ?
C44 C45 C46 C47 -6(2) . . . . ?
C44 C45 C46 C53 176.6(14) . . . . ?
C45 N18 C41 C42 -2(2) . . . . ?
C45 C46 C47 C48 3(3) . . . . ?
C45 C46 C47 C49 179.1(14) . . . . ?
C45 C46 C53 Pt3 -0.4(15) . . . . ?
C45 C46 C53 C52 -179.1(13) . . . . ?
C46 C47 C49 C50 3(2) . . . . ?
C47 C46 C53 Pt3 -177.8(10) . . . . ?
C47 C46 C53 C52 3(2) . . . . ?
C47 C49 C50 C51 -179.6(13) . . . . ?
C47 C49 C50 C52 -1(2) . . . . ?
C48 C47 C49 C50 179.5(14) . . . . ?
C49 C50 C52 C53 0(2) . . . . ?
C49 C50 C52 C54 177.8(14) . . . . ?
C50 C52 C53 Pt3 179.7(10) . . . . ?
C50 C52 C53 C46 -2(2) . . . . ?
C50 C52 C54 N17 -177.6(14) . . . . ?
C50 C52 C54 C55 -1(3) . . . . ?
C51 C50 C52 C53 178.4(12) . . . . ?
C51 C50 C52 C54 -4(3) . . . . ?
C52 C54 C55 C56 -178.7(16) . . . . ?
C53 C46 C47 C48 -179.9(15) . . . . ?
C53 C46 C47 C49 -4(2) . . . . ?
C53 C52 C54 N17 -0.2(18) . . . . ?
C53 C52 C54 C55 176.2(15) . . . . ?
C54 N17 C58 C57 -5(2) . . . . ?
C54 C52 C53 Pt3 1.8(16) . . . . ?
C54 C52 C53 C46 -179.4(13) . . . . ?
C54 C55 C56 C57 4(3) . . . . ?
C55 C56 C57 C58 -6(3) . . . . ?
C56 C57 C58 N17 6(3) . . . . ?
C58 N17 C54 C52 179.6(13) . . . . ?
C58 N17 C54 C55 3(2) . . . . ?
Pt4 N20 C74 C72 2.1(13) . . . . ?
Pt4 N20 C74 C75 -177.8(10) . . . . ?
Pt4 N20 C78 C77 176.6(12) . . . . ?
Pt4 N21 C61 C62 179.1(11) . . . . ?
Pt4 N21 C65 C64 178.0(10) . . . . ?
Pt4 N21 C65 C66 -2.1(14) . . . . ?
N20 C74 C75 C76 1(2) . . . . ?
N21 C61 C62 C63 4(3) . . . . ?
N21 C65 C66 C67 -178.5(12) . . . . ?
N21 C65 C66 C73 1.6(17) . . . . ?
C61 N21 C65 C64 -3(2) . . . . ?
C61 N21 C65 C66 177.2(13) . . . . ?
C61 C62 C63 C64 -4(3) . . . . ?
C62 C63 C64 C65 1(2) . . . . ?
C63 C64 C65 N21 2(2) . . . . ?
C63 C64 C65 C66 -177.7(14) . . . . ?
C64 C65 C66 C67 1(2) . . . . ?
C64 C65 C66 C73 -178.5(13) . . . . ?
C65 N21 C61 C62 0(2) . . . . ?
C65 C66 C67 C68 0(2) . . . . ?
C65 C66 C67 C69 179.3(12) . . . . ?
C65 C66 C73 Pt4 -0.3(15) . . . . ?
C65 C66 C73 C72 178.8(12) . . . . ?
C66 C67 C69 C70 3(2) . . . . ?
C67 C66 C73 Pt4 179.8(9) . . . . ?
C67 C66 C73 C72 -1(2) . . . . ?
C67 C69 C70 C71 177.9(12) . . . . ?
C67 C69 C70 C72 -3(2) . . . . ?
C68 C67 C69 C70 -177.3(13) . . . . ?
C69 C70 C72 C73 1.4(19) . . . . ?
C69 C70 C72 C74 -179.7(13) . . . . ?
C70 C72 C73 Pt4 179.9(9) . . . . ?
C70 C72 C73 C66 1(2) . . . . ?
C70 C72 C74 N20 179.2(13) . . . . ?
C70 C72 C74 C75 -1(2) . . . . ?
C71 C70 C72 C73 179.9(12) . . . . ?
C71 C70 C72 C74 -1(2) . . . . ?
C72 C74 C75 C76 -179.4(14) . . . . ?
C73 C66 C67 C68 179.7(13) . . . . ?
C73 C66 C67 C69 -0.7(18) . . . . ?
C73 C72 C74 N20 -1.9(15) . . . . ?
C73 C72 C74 C75 178.1(14) . . . . ?
C74 N20 C78 C77 0(2) . . . . ?
C74 C72 C73 Pt4 0.8(15) . . . . ?
C74 C72 C73 C66 -178.3(12) . . . . ?
C74 C75 C76 C77 1(2) . . . . ?
C75 C76 C77 C78 -1(2) . . . . ?
C76 C77 C78 N20 1(2) . . . . ?
C78 N20 C74 C72 179.1(11) . . . . ?
C78 N20 C74 C75 -0.8(18) . . . . ?
Ag1 O2 N3 O1 -169.6(15) . . . . ?
Ag1 O2 N3 O3 13.7(18) . . . . ?
Ag1 O3 N3 O1 170.0(16) . . . . ?
Ag1 O3 N3 O2 -13.4(17) . . . . ?
Ag1 O4 N2 O5 170.6(13) . . . . ?
Ag1 O4 N2 O6 -8.5(18) . . . . ?
Ag1 O6 N2 O4 8.4(18) . . . . ?
Ag1 O6 N2 O5 -170.7(15) . . . . ?
Ag1 O7 N1 O8 177.3(14) . . . . ?
Ag1 O7 N1 O9 -2.3(16) . . . . ?
Ag1 O9 N1 O7 2.2(16) . . . . ?
Ag1 O9 N1 O8 -177.3(15) . . . . ?
Ag1 O10 N4 O11 -122.5(16) . . . . ?
Ag1 O10 N4 O12 60(2) . . . . ?
Ag1 O14 N5 O13 -12(2) . . . . ?
Ag1 O14 N5 O15 176.9(14) . . . . ?
Ag2 O12 N4 O10 -9(3) . . . . ?
Ag2 O12 N4 O11 173.2(16) . . . . ?
Ag2 O14 N5 O13 -178.7(13) . . . . ?
Ag2 O14 N5 O15 10(2) . . . . ?
Ag2 O18 N8 O16 -4.8(19) . . . . ?
Ag2 O18 N8 O17 177.1(16) . . . . ?
Ag2 O19 N6 O20 166.9(17) . . . . ?
Ag2 O19 N6 O21 -12(2) . . . . ?
Ag2 O21 N6 O19 11.1(19) . . . . ?
Ag2 O21 N6 O20 -167.4(16) . . . . ?
Ag2 O22 N7 O23 2.5(19) . . . . ?
Ag2 O22 N7 O24 173(2) . . . . ?
Ag2 O23 N7 O22 -2.3(19) . . . . ?
Ag2 O23 N7 O24 -174.6(15) . . . . ?
